data_4032737
loop_
_publ_author_name
'Kavala, Veerababurao'
'Yang, Zonghan'
'Konala, Ashok'
'Huang, Chia-Yu'
'Kuo, Chun-Wei'
'Yao, Ching-Fa'

_publ_section_title
;
 Synthesis of Benzopyridoindolone Derivatives via a One-Pot Copper
 Catalyzed Tandem Reaction of 2-Iodobenzamide Derivatives and
 2-Iodobenzylcyanides.
;
_journal_issue 14
_journal_name_full 'The Journal of organic chemistry'
_journal_page_first 7280
_journal_page_last 7286
_journal_paper_doi 10.1021/acs.joc.7b00862
_journal_volume 82
_journal_year 2017
_chemical_formula_moiety 'C89 H66 Cl2 N8 O4'
_chemical_formula_sum 'C89 H66 Cl2 N8 O4'
_chemical_formula_weight 1382.40
_chemical_name_systematic
;
 ?
;
_space_group_IT_number 15
_symmetry_cell_setting monoclinic
_symmetry_space_group_name_Hall '-C 2yc'
_symmetry_space_group_name_H-M 'C 1 2/c 1'
_atom_sites_solution_hydrogens geom
_atom_sites_solution_primary direct
_atom_sites_solution_secondary difmap
_audit_creation_method SHELXL-97
_cell_angle_alpha 90.00
_cell_angle_beta 124.0230(10)
_cell_angle_gamma 90.00
_cell_formula_units_Z 4
_cell_length_a 32.0340(17)
_cell_length_b 12.9944(8)
_cell_length_c 20.1345(11)
_cell_measurement_reflns_used 7238
_cell_measurement_temperature 200(2)
_cell_measurement_theta_max 24.93
_cell_measurement_theta_min 2.79
_cell_volume 6946.5(7)
_computing_molecular_graphics 'Ortep-3 for Windows (Farrugia, 1997)'
_computing_publication_material 'WinGX publication routines (Farrugia, 1999)'
_computing_structure_refinement 'SHELXL-97 (Sheldrick, 1997)'
_computing_structure_solution 'SHELXS-86 (Sheldrick, 1986)'
_diffrn_ambient_temperature 200(2)
_diffrn_measured_fraction_theta_full 0.992
_diffrn_measured_fraction_theta_max 0.992
_diffrn_measurement_device_type 'Bruker APEX2'
_diffrn_radiation_monochromator graphite
_diffrn_radiation_source 'fine-focus sealed tube'
_diffrn_radiation_type MoK\a
_diffrn_radiation_wavelength 0.71073
_diffrn_reflns_av_R_equivalents 0.0310
_diffrn_reflns_av_sigmaI/netI 0.0318
_diffrn_reflns_limit_h_max 38
_diffrn_reflns_limit_h_min -27
_diffrn_reflns_limit_k_max 15
_diffrn_reflns_limit_k_min -15
_diffrn_reflns_limit_l_max 22
_diffrn_reflns_limit_l_min -23
_diffrn_reflns_number 21246
_diffrn_reflns_theta_full 25.09
_diffrn_reflns_theta_max 25.09
_diffrn_reflns_theta_min 1.53
_exptl_absorpt_coefficient_mu 0.156
_exptl_absorpt_correction_T_max 0.9831
_exptl_absorpt_correction_T_min 0.9150
_exptl_absorpt_correction_type multi-scan
_exptl_crystal_colour 'pale yellow'
_exptl_crystal_density_diffrn 1.322
_exptl_crystal_density_method 'not measured'
_exptl_crystal_description prism
_exptl_crystal_F_000 2888
_exptl_crystal_size_max 0.58
_exptl_crystal_size_mid 0.51
_exptl_crystal_size_min 0.11
_refine_diff_density_max 0.327
_refine_diff_density_min -0.781
_refine_diff_density_rms 0.082
_refine_ls_extinction_method none
_refine_ls_goodness_of_fit_ref 1.040
_refine_ls_hydrogen_treatment constr
_refine_ls_matrix_type full
_refine_ls_number_parameters 465
_refine_ls_number_reflns 6142
_refine_ls_number_restraints 0
_refine_ls_restrained_S_all 1.040
_refine_ls_R_factor_all 0.0681
_refine_ls_R_factor_gt 0.0526
_refine_ls_shift/su_max 0.000
_refine_ls_shift/su_mean 0.000
_refine_ls_structure_factor_coef Fsqd
_refine_ls_weighting_details 'calc w=1/[\s^2^(Fo^2^)+(0.0873P)^2^+8.2116P] where P=(Fo^2^+2Fc^2^)/3'
_refine_ls_weighting_scheme calc
_refine_ls_wR_factor_gt 0.1482
_refine_ls_wR_factor_ref 0.1639
_reflns_number_gt 4908
_reflns_number_total 6142
_reflns_threshold_expression >2sigma(I)
_cod_data_source_file jo7b00862_si_002.cif
_cod_data_source_block a16566
_cod_original_sg_symbol_H-M 'C 2/c'
_cod_database_code 4032737

loop_
_symmetry_equiv_pos_as_xyz
'x, y, z'
'-x, y, -z+1/2'
'x+1/2, y+1/2, z'
'-x+1/2, y+1/2, -z+1/2'
'-x, -y, -z'
'x, -y, z-1/2'
'-x+1/2, -y+1/2, -z'
'x+1/2, -y+1/2, z-1/2'

loop_
_atom_site_label
_atom_site_type_symbol
_atom_site_fract_x
_atom_site_fract_y
_atom_site_fract_z
_atom_site_U_iso_or_equiv
_atom_site_adp_type
_atom_site_occupancy
_atom_site_symmetry_multiplicity
_atom_site_calc_flag
_atom_site_refinement_flags
C1 C 0.33798(8) 0.34181(18) 0.45279(13) 0.0344(5) Uani 1 1 d .
C2 C 0.38087(8) 0.27617(18) 0.50861(13) 0.0358(5) Uani 1 1 d .
C3 C 0.42905(9) 0.3080(2) 0.53111(17) 0.0486(7) Uani 1 1 d .
H3 H 0.4329 0.3707 0.5107 0.058 Uiso 1 1 calc R
C4 C 0.47034(10) 0.2495(2) 0.58200(19) 0.0586(8) Uani 1 1 d .
H4 H 0.5027 0.2704 0.5958 0.070 Uiso 1 1 calc R
C5 C 0.46500(10) 0.1590(2) 0.61374(19) 0.0578(8) Uani 1 1 d .
H5 H 0.4940 0.1199 0.6507 0.069 Uiso 1 1 calc R
C6 C 0.41800(9) 0.1253(2) 0.59227(15) 0.0430(6) Uani 1 1 d .
H6 H 0.4150 0.0634 0.6144 0.052 Uiso 1 1 calc R
C7 C 0.37443(8) 0.18249(18) 0.53755(13) 0.0324(5) Uani 1 1 d .
C8 C 0.32389(8) 0.15034(17) 0.50752(12) 0.0286(5) Uani 1 1 d .
C9 C 0.28436(8) 0.21097(16) 0.45098(12) 0.0273(5) Uani 1 1 d .
C10 C 0.24824(8) 0.07319(17) 0.46374(12) 0.0295(5) Uani 1 1 d .
C11 C 0.30103(8) 0.06015(17) 0.51721(12) 0.0290(5) Uani 1 1 d .
C12 C 0.31844(9) -0.03044(18) 0.56297(13) 0.0358(5) Uani 1 1 d .
H12 H 0.3535 -0.0423 0.5993 0.043 Uiso 1 1 calc R
C13 C 0.28379(10) -0.10230(19) 0.55446(14) 0.0415(6) Uani 1 1 d .
H13 H 0.2956 -0.1633 0.5858 0.050 Uiso 1 1 calc R
C14 C 0.23208(10) -0.08751(19) 0.50119(14) 0.0423(6) Uani 1 1 d .
H14 H 0.2094 -0.1385 0.4967 0.051 Uiso 1 1 calc R
C15 C 0.21346(9) 0.00067(19) 0.45477(14) 0.0377(5) Uani 1 1 d .
H15 H 0.1783 0.0113 0.4182 0.045 Uiso 1 1 calc R
C16 C 0.24705(8) 0.36604(17) 0.36361(13) 0.0335(5) Uani 1 1 d .
H16A H 0.2531 0.4393 0.3798 0.040 Uiso 1 1 calc R
H16B H 0.2165 0.3438 0.3606 0.040 Uiso 1 1 calc R
C17 C 0.23805(8) 0.35537(19) 0.28140(13) 0.0362(5) Uani 1 1 d .
C18 C 0.24674(10) 0.2637(2) 0.25590(15) 0.0456(6) Uani 1 1 d .
H18 H 0.2596 0.2061 0.2909 0.055 Uiso 1 1 calc R
C19 C 0.23680(11) 0.2553(3) 0.17922(16) 0.0606(8) Uani 1 1 d .
H19 H 0.2424 0.1919 0.1620 0.073 Uiso 1 1 calc R
C20 C 0.21890(12) 0.3386(4) 0.12874(17) 0.0724(11) Uani 1 1 d .
H20 H 0.2126 0.3333 0.0768 0.087 Uiso 1 1 calc R
C21 C 0.21015(11) 0.4290(3) 0.15310(18) 0.0716(11) Uani 1 1 d .
H21 H 0.1973 0.4862 0.1177 0.086 Uiso 1 1 calc R
C22 C 0.21983(9) 0.4387(2) 0.22993(16) 0.0523(7) Uani 1 1 d .
H22 H 0.2139 0.5023 0.2465 0.063 Uiso 1 1 calc R
C23 C 0.12701(8) 0.24043(17) 0.22074(13) 0.0319(5) Uani 1 1 d .
C24 C 0.10485(8) 0.33998(17) 0.18260(14) 0.0338(5) Uani 1 1 d .
C25 C 0.10214(9) 0.4165(2) 0.22915(17) 0.0472(6) Uani 1 1 d .
H25 H 0.1136 0.4026 0.2831 0.057 Uiso 1 1 calc R
C26 C 0.08283(11) 0.5122(2) 0.1963(2) 0.0629(8) Uani 1 1 d .
H26 H 0.0810 0.5642 0.2277 0.076 Uiso 1 1 calc R
C27 C 0.06615(12) 0.5324(2) 0.1175(2) 0.0674(9) Uani 1 1 d .
H27 H 0.0529 0.5985 0.0955 0.081 Uiso 1 1 calc R
C28 C 0.06839(10) 0.4589(2) 0.07090(17) 0.0523(7) Uani 1 1 d .
H28 H 0.0566 0.4743 0.0170 0.063 Uiso 1 1 calc R
C29 C 0.08809(8) 0.36055(17) 0.10243(14) 0.0358(5) Uani 1 1 d .
C30 C 0.09292(8) 0.27999(17) 0.05847(13) 0.0336(5) Uani 1 1 d .
C31 C 0.11329(8) 0.18727(17) 0.09637(13) 0.0329(5) Uani 1 1 d .
C32 C 0.09934(8) 0.1696(2) -0.02392(15) 0.0454(6) Uani 1 1 d .
C33 C 0.08383(8) 0.2701(2) -0.02008(14) 0.0422(6) Uani 1 1 d .
C34 C 0.06407(10) 0.3336(3) -0.08791(16) 0.0596(8) Uani 1 1 d .
H34 H 0.0533 0.4018 -0.0880 0.072 Uiso 1 1 calc R
C35 C 0.06073(13) 0.2939(4) -0.15500(18) 0.0805(12) Uani 1 1 d .
H35 H 0.0476 0.3363 -0.2010 0.097 Uiso 1 1 calc R
C36 C 0.07608(13) 0.1938(4) -0.1569(2) 0.0845(13) Uani 1 1 d .
H36 H 0.0732 0.1695 -0.2038 0.101 Uiso 1 1 calc R
C37 C 0.09504(10) 0.1309(3) -0.09226(19) 0.0668(9) Uani 1 1 d .
H37 H 0.1051 0.0626 -0.0935 0.080 Uiso 1 1 calc R
C38 C 0.15199(8) 0.06503(17) 0.20864(15) 0.0406(6) Uani 1 1 d .
H38A H 0.1711 0.0696 0.2678 0.049 Uiso 1 1 calc R
H38B H 0.1762 0.0479 0.1945 0.049 Uiso 1 1 calc R
C39 C 0.11381(8) -0.02104(16) 0.18022(13) 0.0314(5) Uani 1 1 d .
C40 C 0.06232(9) -0.00703(19) 0.12982(15) 0.0426(6) Uani 1 1 d .
H40 H 0.0492 0.0602 0.1117 0.051 Uiso 1 1 calc R
C41 C 0.02962(10) -0.0898(2) 0.10544(17) 0.0486(7) Uani 1 1 d .
H41 H -0.0057 -0.0792 0.0705 0.058 Uiso 1 1 calc R
C42 C 0.04813(11) -0.1868(2) 0.13161(19) 0.0562(7) Uani 1 1 d .
H42 H 0.0257 -0.2435 0.1155 0.067 Uiso 1 1 calc R
C43 C 0.09978(11) -0.2023(2) 0.1818(2) 0.0581(8) Uani 1 1 d .
H43 H 0.1128 -0.2697 0.1995 0.070 Uiso 1 1 calc R
C44 C 0.13225(9) -0.11954(19) 0.20579(16) 0.0433(6) Uani 1 1 d .
H44 H 0.1676 -0.1304 0.2402 0.052 Uiso 1 1 calc R
C45 C 0.0000 0.0426(4) 0.2500 0.0892(17) Uani 1 2 d S
H45A H 0.0069 -0.0023 0.2948 0.107 Uiso 0.50 1 calc PR
H45B H -0.0069 -0.0023 0.2052 0.107 Uiso 0.50 1 calc PR
Cl1 Cl 0.05388(3) 0.11627(7) 0.28113(5) 0.0698(3) Uani 1 1 d .
N1 N 0.29024(7) 0.30443(14) 0.42473(10) 0.0301(4) Uani 1 1 d .
N2 N 0.23893(6) 0.16703(14) 0.42460(10) 0.0297(4) Uani 1 1 d .
H2 H 0.2091 0.1933 0.3892 0.036 Uiso 1 1 calc R
N3 N 0.12938(6) 0.16592(13) 0.17424(11) 0.0330(4) Uani 1 1 d .
N4 N 0.11727(7) 0.12029(16) 0.04815(12) 0.0411(5) Uani 1 1 d .
H4A H 0.1291 0.0571 0.0606 0.049 Uiso 1 1 calc R
O1 O 0.34167(7) 0.42673(14) 0.42901(11) 0.0484(5) Uani 1 1 d .
O2 O 0.14334(6) 0.22236(13) 0.29202(9) 0.0429(4) Uani 1 1 d .

loop_
_atom_site_aniso_label
_atom_site_aniso_U_11
_atom_site_aniso_U_22
_atom_site_aniso_U_33
_atom_site_aniso_U_23
_atom_site_aniso_U_13
_atom_site_aniso_U_12
C1 0.0389(12) 0.0342(13) 0.0365(12) -0.0077(10) 0.0251(10) -0.0099(10)
C2 0.0344(12) 0.0405(14) 0.0374(12) -0.0095(10) 0.0232(10) -0.0080(10)
C3 0.0406(14) 0.0513(16) 0.0598(16) -0.0116(13) 0.0316(13) -0.0136(12)
C4 0.0339(14) 0.066(2) 0.075(2) -0.0145(16) 0.0298(14) -0.0115(13)
C5 0.0306(13) 0.0611(19) 0.0683(18) -0.0104(15) 0.0195(13) 0.0019(12)
C6 0.0339(12) 0.0435(15) 0.0461(14) -0.0045(11) 0.0189(11) 0.0011(10)
C7 0.0300(11) 0.0381(13) 0.0309(11) -0.0081(10) 0.0181(9) -0.0026(9)
C8 0.0308(11) 0.0305(12) 0.0259(10) -0.0035(9) 0.0167(9) -0.0014(9)
C9 0.0312(11) 0.0295(12) 0.0251(10) -0.0041(9) 0.0180(9) -0.0042(9)
C10 0.0335(11) 0.0330(12) 0.0262(10) -0.0009(9) 0.0193(9) -0.0027(9)
C11 0.0327(11) 0.0319(12) 0.0248(10) -0.0034(9) 0.0176(9) -0.0013(9)
C12 0.0413(12) 0.0359(13) 0.0318(11) 0.0020(10) 0.0214(10) 0.0041(10)
C13 0.0592(15) 0.0316(13) 0.0408(13) 0.0036(10) 0.0323(12) 0.0024(11)
C14 0.0523(15) 0.0378(14) 0.0468(14) -0.0022(11) 0.0339(12) -0.0121(11)
C15 0.0372(12) 0.0416(14) 0.0368(12) -0.0021(10) 0.0224(10) -0.0077(10)
C16 0.0370(12) 0.0275(12) 0.0365(12) 0.0027(9) 0.0208(10) -0.0001(9)
C17 0.0291(11) 0.0464(15) 0.0320(12) 0.0040(10) 0.0165(9) -0.0101(10)
C18 0.0515(14) 0.0524(16) 0.0379(13) -0.0073(11) 0.0282(12) -0.0165(12)
C19 0.0585(17) 0.089(2) 0.0436(16) -0.0223(16) 0.0345(14) -0.0295(16)
C20 0.0506(17) 0.133(3) 0.0322(15) -0.0014(19) 0.0221(13) -0.027(2)
C21 0.0474(16) 0.114(3) 0.0457(17) 0.0355(19) 0.0214(14) -0.0031(18)
C22 0.0395(13) 0.0647(19) 0.0496(15) 0.0211(13) 0.0231(12) 0.0006(12)
C23 0.0227(10) 0.0308(12) 0.0351(12) -0.0036(9) 0.0118(9) -0.0047(9)
C24 0.0234(10) 0.0289(12) 0.0422(13) -0.0060(10) 0.0142(9) -0.0037(9)
C25 0.0407(13) 0.0402(15) 0.0568(16) -0.0165(12) 0.0250(12) -0.0049(11)
C26 0.0582(17) 0.0356(16) 0.086(2) -0.0214(15) 0.0349(16) 0.0011(13)
C27 0.0654(19) 0.0267(15) 0.085(2) -0.0019(15) 0.0271(17) 0.0090(13)
C28 0.0500(15) 0.0293(14) 0.0567(16) 0.0051(12) 0.0171(13) 0.0044(11)
C29 0.0271(11) 0.0261(12) 0.0433(13) -0.0008(10) 0.0129(10) -0.0018(9)
C30 0.0269(10) 0.0297(12) 0.0366(12) -0.0005(9) 0.0131(9) -0.0029(9)
C31 0.0235(10) 0.0296(12) 0.0377(12) -0.0059(10) 0.0122(9) -0.0022(9)
C32 0.0278(11) 0.0630(18) 0.0432(14) -0.0131(12) 0.0185(11) -0.0089(11)
C33 0.0285(11) 0.0521(16) 0.0400(13) -0.0020(11) 0.0155(10) -0.0113(11)
C34 0.0445(15) 0.076(2) 0.0461(16) 0.0100(14) 0.0177(13) -0.0200(14)
C35 0.0592(19) 0.133(4) 0.0404(17) 0.006(2) 0.0223(15) -0.041(2)
C36 0.064(2) 0.148(4) 0.052(2) -0.028(2) 0.0390(18) -0.041(2)
C37 0.0411(15) 0.107(3) 0.0593(19) -0.0337(19) 0.0322(14) -0.0200(16)
C38 0.0290(11) 0.0253(12) 0.0461(14) 0.0035(10) 0.0078(10) 0.0040(9)
C39 0.0343(11) 0.0256(12) 0.0354(11) -0.0014(9) 0.0202(10) 0.0018(9)
C40 0.0356(12) 0.0316(13) 0.0560(15) -0.0031(11) 0.0229(11) 0.0016(10)
C41 0.0370(13) 0.0466(16) 0.0640(17) -0.0097(13) 0.0294(12) -0.0074(11)
C42 0.0611(18) 0.0384(16) 0.086(2) -0.0100(14) 0.0511(17) -0.0171(13)
C43 0.0638(18) 0.0281(14) 0.089(2) 0.0082(14) 0.0470(17) -0.0001(12)
C44 0.0402(13) 0.0342(14) 0.0562(15) 0.0067(11) 0.0273(12) 0.0051(10)
C45 0.077(3) 0.069(3) 0.136(5) 0.000 0.068(4) 0.000
Cl1 0.0636(5) 0.0845(6) 0.0655(5) -0.0057(4) 0.0386(4) -0.0077(4)
N1 0.0337(10) 0.0294(10) 0.0298(9) -0.0005(8) 0.0195(8) -0.0032(8)
N2 0.0267(9) 0.0330(10) 0.0276(9) 0.0022(7) 0.0141(7) -0.0026(7)
N3 0.0273(9) 0.0220(10) 0.0371(10) -0.0004(8) 0.0102(8) 0.0009(7)
N4 0.0312(10) 0.0372(12) 0.0473(12) -0.0121(9) 0.0174(9) 0.0018(8)
O1 0.0535(10) 0.0398(10) 0.0596(11) 0.0023(8) 0.0363(9) -0.0127(8)
O2 0.0327(8) 0.0513(11) 0.0361(9) 0.0014(8) 0.0141(7) -0.0018(7)

loop_
_atom_type_symbol
_atom_type_description
_atom_type_scat_dispersion_real
_atom_type_scat_dispersion_imag
_atom_type_scat_source
C C 0.0033 0.0016 'International Tables Vol C Tables 4.2.6.8 and 6.1.1.4'
H H 0.0000 0.0000 'International Tables Vol C Tables 4.2.6.8 and 6.1.1.4'
N N 0.0061 0.0033 'International Tables Vol C Tables 4.2.6.8 and 6.1.1.4'
O O 0.0106 0.0060 'International Tables Vol C Tables 4.2.6.8 and 6.1.1.4'
Cl Cl 0.1484 0.1585 'International Tables Vol C Tables 4.2.6.8 and 6.1.1.4'

loop_
_geom_angle_atom_site_label_1
_geom_angle_atom_site_label_2
_geom_angle_atom_site_label_3
_geom_angle
_geom_angle_site_symmetry_1
_geom_angle_site_symmetry_3
O1 C1 N1 118.5(2) . .
O1 C1 C2 124.4(2) . .
N1 C1 C2 117.1(2) . .
C3 C2 C7 120.5(2) . .
C3 C2 C1 117.7(2) . .
C7 C2 C1 121.8(2) . .
C4 C3 C2 120.4(3) . .
C4 C3 H3 119.8 . .
C2 C3 H3 119.8 . .
C3 C4 C5 119.9(2) . .
C3 C4 H4 120.0 . .
C5 C4 H4 120.0 . .
C6 C5 C4 121.0(3) . .
C6 C5 H5 119.5 . .
C4 C5 H5 119.5 . .
C5 C6 C7 120.3(3) . .
C5 C6 H6 119.9 . .
C7 C6 H6 119.9 . .
C6 C7 C2 117.8(2) . .
C6 C7 C8 124.3(2) . .
C2 C7 C8 117.8(2) . .
C9 C8 C7 118.6(2) . .
C9 C8 C11 105.82(18) . .
C7 C8 C11 135.4(2) . .
N2 C9 N1 124.34(19) . .
N2 C9 C8 111.62(19) . .
N1 C9 C8 124.03(19) . .
N2 C10 C15 128.2(2) . .
N2 C10 C11 108.76(18) . .
C15 C10 C11 123.1(2) . .
C12 C11 C10 117.8(2) . .
C12 C11 C8 136.1(2) . .
C10 C11 C8 106.17(18) . .
C13 C12 C11 119.2(2) . .
C13 C12 H12 120.4 . .
C11 C12 H12 120.4 . .
C12 C13 C14 121.8(2) . .
C12 C13 H13 119.1 . .
C14 C13 H13 119.1 . .
C15 C14 C13 120.7(2) . .
C15 C14 H14 119.6 . .
C13 C14 H14 119.6 . .
C14 C15 C10 117.5(2) . .
C14 C15 H15 121.3 . .
C10 C15 H15 121.3 . .
N1 C16 C17 112.20(18) . .
N1 C16 H16A 109.2 . .
C17 C16 H16A 109.2 . .
N1 C16 H16B 109.2 . .
C17 C16 H16B 109.2 . .
H16A C16 H16B 107.9 . .
C22 C17 C18 118.9(2) . .
C22 C17 C16 119.2(2) . .
C18 C17 C16 121.8(2) . .
C17 C18 C19 120.5(3) . .
C17 C18 H18 119.7 . .
C19 C18 H18 119.7 . .
C20 C19 C18 120.0(3) . .
C20 C19 H19 120.0 . .
C18 C19 H19 120.0 . .
C21 C20 C19 119.9(3) . .
C21 C20 H20 120.0 . .
C19 C20 H20 120.0 . .
C20 C21 C22 120.8(3) . .
C20 C21 H21 119.6 . .
C22 C21 H21 119.6 . .
C17 C22 C21 119.8(3) . .
C17 C22 H22 120.1 . .
C21 C22 H22 120.1 . .
O2 C23 N3 120.2(2) . .
O2 C23 C24 122.5(2) . .
N3 C23 C24 117.2(2) . .
C25 C24 C29 120.2(2) . .
C25 C24 C23 117.9(2) . .
C29 C24 C23 121.9(2) . .
C26 C25 C24 119.8(3) . .
C26 C25 H25 120.1 . .
C24 C25 H25 120.1 . .
C25 C26 C27 120.1(3) . .
C25 C26 H26 120.0 . .
C27 C26 H26 120.0 . .
C28 C27 C26 121.2(3) . .
C28 C27 H27 119.4 . .
C26 C27 H27 119.4 . .
C27 C28 C29 120.4(3) . .
C27 C28 H28 119.8 . .
C29 C28 H28 119.8 . .
C28 C29 C24 118.3(2) . .
C28 C29 C30 124.0(2) . .
C24 C29 C30 117.6(2) . .
C31 C30 C29 118.5(2) . .
C31 C30 C33 105.7(2) . .
C29 C30 C33 135.7(2) . .
N4 C31 N3 123.9(2) . .
N4 C31 C30 111.6(2) . .
N3 C31 C30 124.4(2) . .
N4 C32 C37 128.4(3) . .
N4 C32 C33 108.8(2) . .
C37 C32 C33 122.8(3) . .
C34 C33 C32 118.0(3) . .
C34 C33 C30 135.7(3) . .
C32 C33 C30 106.3(2) . .
C35 C34 C33 118.2(3) . .
C35 C34 H34 120.9 . .
C33 C34 H34 120.9 . .
C34 C35 C36 122.3(3) . .
C34 C35 H35 118.9 . .
C36 C35 H35 118.9 . .
C37 C36 C35 120.6(3) . .
C37 C36 H36 119.7 . .
C35 C36 H36 119.7 . .
C36 C37 C32 118.2(4) . .
C36 C37 H37 120.9 . .
C32 C37 H37 120.9 . .
N3 C38 C39 113.57(17) . .
N3 C38 H38A 108.9 . .
C39 C38 H38A 108.9 . .
N3 C38 H38B 108.9 . .
C39 C38 H38B 108.9 . .
H38A C38 H38B 107.7 . .
C40 C39 C44 118.8(2) . .
C40 C39 C38 124.1(2) . .
C44 C39 C38 117.17(19) . .
C39 C40 C41 120.9(2) . .
C39 C40 H40 119.6 . .
C41 C40 H40 119.6 . .
C42 C41 C40 120.0(2) . .
C42 C41 H41 120.0 . .
C40 C41 H41 120.0 . .
C41 C42 C43 119.8(2) . .
C41 C42 H42 120.1 . .
C43 C42 H42 120.1 . .
C44 C43 C42 120.0(3) . .
C44 C43 H43 120.0 . .
C42 C43 H43 120.0 . .
C43 C44 C39 120.6(2) . .
C43 C44 H44 119.7 . .
C39 C44 H44 119.7 . .
Cl1 C45 Cl1 113.9(3) . 2
Cl1 C45 H45A 108.8 . .
Cl1 C45 H45A 108.8 2 .
Cl1 C45 H45B 108.8 . .
Cl1 C45 H45B 108.8 2 .
H45A C45 H45B 107.7 . .
C9 N1 C1 120.52(18) . .
C9 N1 C16 122.25(17) . .
C1 N1 C16 117.16(18) . .
C9 N2 C10 107.61(17) . .
C9 N2 H2 126.2 . .
C10 N2 H2 126.2 . .
C31 N3 C23 120.28(18) . .
C31 N3 C38 119.20(19) . .
C23 N3 C38 120.42(19) . .
C31 N4 C32 107.6(2) . .
C31 N4 H4A 126.2 . .
C32 N4 H4A 126.2 . .

loop_
_geom_bond_atom_site_label_1
_geom_bond_atom_site_label_2
_geom_bond_distance
_geom_bond_site_symmetry_2
C1 O1 1.235(3) .
C1 N1 1.388(3) .
C1 C2 1.466(3) .
C2 C3 1.406(3) .
C2 C7 1.414(3) .
C3 C4 1.364(4) .
C3 H3 0.9500 .
C4 C5 1.394(4) .
C4 H4 0.9500 .
C5 C6 1.385(4) .
C5 H5 0.9500 .
C6 C7 1.412(3) .
C6 H6 0.9500 .
C7 C8 1.437(3) .
C8 C9 1.381(3) .
C8 C11 1.452(3) .
C9 N2 1.364(3) .
C9 N1 1.379(3) .
C10 N2 1.391(3) .
C10 C15 1.392(3) .
C10 C11 1.418(3) .
C11 C12 1.404(3) .
C12 C13 1.386(3) .
C12 H12 0.9500 .
C13 C14 1.394(4) .
C13 H13 0.9500 .
C14 C15 1.385(3) .
C14 H14 0.9500 .
C15 H15 0.9500 .
C16 N1 1.471(3) .
C16 C17 1.520(3) .
C16 H16A 0.9900 .
C16 H16B 0.9900 .
C17 C22 1.382(4) .
C17 C18 1.386(4) .
C18 C19 1.395(4) .
C18 H18 0.9500 .
C19 C20 1.372(5) .
C19 H19 0.9500 .
C20 C21 1.361(5) .
C20 H20 0.9500 .
C21 C22 1.403(4) .
C21 H21 0.9500 .
C22 H22 0.9500 .
C23 O2 1.244(3) .
C23 N3 1.378(3) .
C23 C24 1.469(3) .
C24 C25 1.402(3) .
C24 C29 1.413(3) .
C25 C26 1.381(4) .
C25 H25 0.9500 .
C26 C27 1.386(5) .
C26 H26 0.9500 .
C27 C28 1.369(4) .
C27 H27 0.9500 .
C28 C29 1.410(3) .
C28 H28 0.9500 .
C29 C30 1.434(3) .
C30 C31 1.379(3) .
C30 C33 1.445(3) .
C31 N4 1.362(3) .
C31 N3 1.377(3) .
C32 N4 1.383(3) .
C32 C37 1.397(4) .
C32 C33 1.415(4) .
C33 C34 1.407(4) .
C34 C35 1.393(5) .
C34 H34 0.9500 .
C35 C36 1.399(6) .
C35 H35 0.9500 .
C36 C37 1.358(5) .
C36 H36 0.9500 .
C37 H37 0.9500 .
C38 N3 1.470(3) .
C38 C39 1.514(3) .
C38 H38A 0.9900 .
C38 H38B 0.9900 .
C39 C40 1.382(3) .
C39 C44 1.383(3) .
C40 C41 1.386(3) .
C40 H40 0.9500 .
C41 C42 1.367(4) .
C41 H41 0.9500 .
C42 C43 1.388(4) .
C42 H42 0.9500 .
C43 C44 1.381(4) .
C43 H43 0.9500 .
C44 H44 0.9500 .
C45 Cl1 1.754(3) .
C45 Cl1 1.754(3) 2
C45 H45A 0.9900 .
C45 H45B 0.9900 .
N2 H2 0.8800 .
N4 H4A 0.8800 .
